data_7004048
loop_
_publ_author_name
'Klerman, Yulie'
'Ben-Ari, Eyal'
'Diskin-Posner, Yael'
'Leitus, Gregory'
'Shimon, Linda J. W.'
'Ben-David, Yehoshoa'
'Milstein, David'

_publ_section_title
;
 Pyridine-based SNS-iridium and -rhodium sulfide complexes, including
 d8--d8 metal--metal interactions in the solid state
;
_journal_issue 24
_journal_name_full 'Dalton Transactions'
_journal_page_first 3226
_journal_page_last 3234
_journal_paper_doi 10.1039/b802223b
_journal_year 2008
_chemical_formula_moiety 'C30 H50 Ir2 N2 S4, 2(B1 F4), C H2 Cl2'
_chemical_formula_sum 'C31 H52 B2 Cl2 F8 Ir2 N2 S4'
_chemical_formula_weight 1209.91
_chemical_name_systematic
;
?
;
_space_group_IT_number 19
_symmetry_cell_setting orthorhombic
_symmetry_space_group_name_Hall 'P 2ac 2ab'
_symmetry_space_group_name_H-M 'P 21 21 21'
_atom_sites_solution_hydrogens geom
_atom_sites_solution_primary direct
_atom_sites_solution_secondary difmap
_audit_creation_method SHELXL-97
_cell_angle_alpha 90.00
_cell_angle_beta 90.00
_cell_angle_gamma 90.00
_cell_formula_units_Z 4
_cell_length_a 11.410(2)
_cell_length_b 20.324(4)
_cell_length_c 21.390(4)
_cell_measurement_reflns_used 5349
_cell_measurement_temperature 120(2)
_cell_measurement_theta_max 27.48
_cell_measurement_theta_min 2.55
_cell_volume 4960.3(16)
_computing_cell_refinement HKL
_computing_data_collection 'Collect package (Bruker Nonius)'
_computing_data_reduction HKL
_computing_molecular_graphics 'Bruker SHELXTL'
_computing_publication_material 'Bruker SHELXTL'
_computing_structure_refinement 'SHELXL-97 (Sheldrick, 1997)'
_computing_structure_solution 'SHELXS-97 (Sheldrick, 1990)'
_diffrn_ambient_temperature 120(2)
_diffrn_measured_fraction_theta_full 0.981
_diffrn_measured_fraction_theta_max 0.981
_diffrn_measurement_device_type 'Nonius KappaCCD'
_diffrn_measurement_method 'phi and omega scans'
_diffrn_radiation_monochromator graphite
_diffrn_radiation_source 'fine-focus sealed tube'
_diffrn_radiation_type MoK\a
_diffrn_radiation_wavelength 0.71073
_diffrn_reflns_av_R_equivalents 0.0440
_diffrn_reflns_av_sigmaI/netI 0.0254
_diffrn_reflns_limit_h_max 13
_diffrn_reflns_limit_h_min 0
_diffrn_reflns_limit_k_max 24
_diffrn_reflns_limit_k_min 0
_diffrn_reflns_limit_l_max 25
_diffrn_reflns_limit_l_min 0
_diffrn_reflns_number 4944
_diffrn_reflns_theta_full 25.35
_diffrn_reflns_theta_max 25.35
_diffrn_reflns_theta_min 2.85
_exptl_absorpt_coefficient_mu 5.688
_exptl_absorpt_correction_T_max 0.3206
_exptl_absorpt_correction_T_min 0.2270
_exptl_absorpt_correction_type empirical
_exptl_crystal_colour yellow
_exptl_crystal_density_diffrn 1.620
_exptl_crystal_density_method 'not measured'
_exptl_crystal_description prism
_exptl_crystal_F_000 2344
_exptl_crystal_size_max 0.30
_exptl_crystal_size_mid 0.20
_exptl_crystal_size_min 0.20
_refine_diff_density_max 1.778
_refine_diff_density_min -0.800
_refine_diff_density_rms 0.145
_refine_ls_abs_structure_details 'Flack H D (1983), Acta Cryst. A39, 876-881'
_refine_ls_abs_structure_Flack 0.509(13)
_refine_ls_extinction_method none
_refine_ls_goodness_of_fit_ref 1.088
_refine_ls_hydrogen_treatment riding
_refine_ls_matrix_type full
_refine_ls_number_parameters 471
_refine_ls_number_reflns 4944
_refine_ls_number_restraints 0
_refine_ls_restrained_S_all 1.088
_refine_ls_R_factor_all 0.0399
_refine_ls_R_factor_gt 0.0354
_refine_ls_shift/su_max 0.012
_refine_ls_shift/su_mean 0.000
_refine_ls_structure_factor_coef Fsqd
_refine_ls_weighting_details 'calc w=1/[\s^2^(Fo^2^)+(0.0501P)^2^+20.3703P] where P=(Fo^2^+2Fc^2^)/3'
_refine_ls_weighting_scheme calc
_refine_ls_wR_factor_gt 0.0896
_refine_ls_wR_factor_ref 0.0915
_reflns_number_gt 4591
_reflns_number_total 4944
_reflns_threshold_expression >2sigma(I)
_cod_data_source_file b802223b.txt
_cod_data_source_block m704b
_cod_depositor_comments
;
The following automatic conversions were performed:
'_symmetry_cell_setting' value 'Orthorhombic' changed to 'orthorhombic'
according to '/home/saulius/struct/CIF-dictionaries/cif_core.dic'
dictionary named 'cif_core.dic' version 2.4.1 from 2010-06-29.

Automatic conversion script
Id: cif_fix_enum 1527 2010-12-29 10:47:43Z saulius 
;
_cod_original_cell_volume 4960.3(17)
_cod_original_sg_symbol_Hall P2ac2ab
_cod_original_sg_symbol_H-M P2(1)2(1)2(1)
_cod_database_code 7004048

loop_
_symmetry_equiv_pos_as_xyz
'x, y, z'
'-x+1/2, -y, z+1/2'
'-x, y+1/2, -z+1/2'
'x+1/2, -y+1/2, -z'

loop_
_atom_site_label
_atom_site_type_symbol
_atom_site_fract_x
_atom_site_fract_y
_atom_site_fract_z
_atom_site_U_iso_or_equiv
_atom_site_adp_type
_atom_site_occupancy
_atom_site_symmetry_multiplicity
_atom_site_calc_flag
_atom_site_refinement_flags
_atom_site_disorder_assembly
_atom_site_disorder_group
Ir1 Ir 0.09038(3) 0.496390(19) 0.115145(16) 0.02612(11) Uani 1 1 d . . .
S1 S 0.2190(2) 0.45046(14) 0.18491(12) 0.0263(6) Uani 1 1 d . . .
S2 S -0.0370(2) 0.51739(14) 0.03419(12) 0.0317(6) Uani 1 1 d . . .
N1 N 0.1302(7) 0.4101(4) 0.0635(4) 0.0235(18) Uani 1 1 d . . .
C11 C 0.3037(10) 0.4022(6) 0.1282(5) 0.034(3) Uani 1 1 d . . .
H11A H 0.3632 0.4306 0.1081 0.041 Uiso 1 1 calc R . .
H11B H 0.3450 0.3661 0.1500 0.041 Uiso 1 1 calc R . .
C12 C 0.2245(8) 0.3743(5) 0.0795(5) 0.028(2) Uani 1 1 d . . .
C13 C 0.2467(11) 0.3145(6) 0.0501(6) 0.042(3) Uani 1 1 d . . .
H13 H 0.3087 0.2870 0.0641 0.050 Uiso 1 1 calc R . .
C14 C 0.1774(11) 0.2956(6) 0.0002(5) 0.038(3) Uani 1 1 d . . .
H14 H 0.1938 0.2561 -0.0218 0.046 Uiso 1 1 calc R . .
C15 C 0.0831(11) 0.3351(5) -0.0174(5) 0.035(2) Uani 1 1 d . . .
H15 H 0.0346 0.3227 -0.0515 0.043 Uiso 1 1 calc R . .
C16 C 0.0608(10) 0.3922(6) 0.0152(5) 0.034(3) Uani 1 1 d . . .
C17 C -0.0469(12) 0.4343(6) 0.0011(5) 0.037(3) Uani 1 1 d . . .
H17A H -0.1173 0.4122 0.0181 0.045 Uiso 1 1 calc R . .
H17B H -0.0567 0.4377 -0.0448 0.045 Uiso 1 1 calc R . .
C18 C 0.3299(8) 0.5033(7) 0.2243(5) 0.031(2) Uani 1 1 d . . .
C19 C 0.4147(10) 0.4585(6) 0.2586(6) 0.039(3) Uani 1 1 d . . .
H19A H 0.4586 0.4321 0.2282 0.058 Uiso 1 1 calc R . .
H19B H 0.3709 0.4293 0.2866 0.058 Uiso 1 1 calc R . .
H19C H 0.4695 0.4852 0.2832 0.058 Uiso 1 1 calc R . .
C110 C 0.3968(12) 0.5451(7) 0.1752(6) 0.050(4) Uani 1 1 d . . .
H11C H 0.4493 0.5759 0.1966 0.075 Uiso 1 1 calc R . .
H11D H 0.3404 0.5698 0.1498 0.075 Uiso 1 1 calc R . .
H11E H 0.4428 0.5160 0.1481 0.075 Uiso 1 1 calc R . .
C111 C 0.2602(12) 0.5465(6) 0.2677(6) 0.047(3) Uani 1 1 d . . .
H11F H 0.2120 0.5190 0.2952 0.070 Uiso 1 1 calc R . .
H11G H 0.2094 0.5756 0.2432 0.070 Uiso 1 1 calc R . .
H11H H 0.3138 0.5731 0.2931 0.070 Uiso 1 1 calc R . .
C112 C 0.0298(11) 0.5669(6) -0.0296(6) 0.041(3) Uani 1 1 d . . .
C113 C 0.0572(16) 0.6325(6) -0.0014(7) 0.058(4) Uani 1 1 d . . .
H11I H 0.1192 0.6274 0.0300 0.087 Uiso 1 1 calc R . .
H11J H -0.0133 0.6503 0.0186 0.087 Uiso 1 1 calc R . .
H11K H 0.0836 0.6627 -0.0341 0.087 Uiso 1 1 calc R . .
C114 C 0.1393(12) 0.5337(8) -0.0564(6) 0.051(4) Uani 1 1 d . . .
H11L H 0.1689 0.5594 -0.0917 0.077 Uiso 1 1 calc R . .
H11M H 0.1194 0.4892 -0.0705 0.077 Uiso 1 1 calc R . .
H11N H 0.1997 0.5311 -0.0239 0.077 Uiso 1 1 calc R . .
C115 C -0.0634(11) 0.5723(7) -0.0817(5) 0.045(3) Uani 1 1 d . . .
H11O H -0.0392 0.6059 -0.1120 0.068 Uiso 1 1 calc R . .
H11P H -0.1389 0.5847 -0.0633 0.068 Uiso 1 1 calc R . .
H11Q H -0.0711 0.5298 -0.1029 0.068 Uiso 1 1 calc R . .
Ir2 Ir 0.08385(3) 0.386616(18) 0.251029(18) 0.02779(11) Uani 1 1 d . . .
S3 S -0.0447(2) 0.44259(12) 0.18825(12) 0.0233(5) Uani 1 1 d . . .
S4 S 0.2134(3) 0.31305(15) 0.29447(14) 0.0357(6) Uani 1 1 d . . .
N2 N 0.0507(7) 0.3105(4) 0.1857(4) 0.0260(19) Uani 1 1 d . . .
C21 C -0.1243(9) 0.3724(5) 0.1581(5) 0.031(2) Uani 1 1 d . . .
H21A H -0.1876 0.3604 0.1876 0.037 Uiso 1 1 calc R . .
H21B H -0.1608 0.3842 0.1176 0.037 Uiso 1 1 calc R . .
C22 C -0.0434(9) 0.3134(5) 0.1488(5) 0.029(2) Uani 1 1 d . . .
C23 C -0.0670(10) 0.2640(5) 0.1069(5) 0.035(2) Uani 1 1 d . . .
H23 H -0.1321 0.2675 0.0794 0.042 Uiso 1 1 calc R . .
C24 C 0.0051(11) 0.2086(6) 0.1050(6) 0.040(3) Uani 1 1 d . . .
H24 H -0.0090 0.1744 0.0758 0.048 Uiso 1 1 calc R . .
C25 C 0.0931(14) 0.2048(5) 0.1447(5) 0.042(3) Uani 1 1 d . . .
H25 H 0.1386 0.1657 0.1457 0.050 Uiso 1 1 calc R . .
C26 C 0.1222(10) 0.2563(5) 0.1854(5) 0.032(3) Uani 1 1 d . . .
C27 C 0.2267(12) 0.2574(6) 0.2271(6) 0.042(3) Uani 1 1 d . . .
H27A H 0.2958 0.2707 0.2022 0.050 Uiso 1 1 calc R . .
H27B H 0.2411 0.2123 0.2427 0.050 Uiso 1 1 calc R . .
C28 C -0.1626(9) 0.4938(7) 0.2248(5) 0.032(2) Uani 1 1 d . . .
C29 C -0.0953(11) 0.5455(5) 0.2619(5) 0.036(3) Uani 1 1 d . . .
H29A H -0.0310 0.5627 0.2363 0.054 Uiso 1 1 calc R . .
H29B H -0.0635 0.5255 0.2999 0.054 Uiso 1 1 calc R . .
H29C H -0.1483 0.5815 0.2732 0.054 Uiso 1 1 calc R . .
C210 C -0.2307(11) 0.5254(6) 0.1739(6) 0.042(3) Uani 1 1 d . . .
H21C H -0.2627 0.4914 0.1463 0.062 Uiso 1 1 calc R . .
H21D H -0.1794 0.5546 0.1499 0.062 Uiso 1 1 calc R . .
H21E H -0.2951 0.5510 0.1920 0.062 Uiso 1 1 calc R . .
C211 C -0.2397(11) 0.4509(6) 0.2672(6) 0.041(3) Uani 1 1 d . . .
H21F H -0.2901 0.4791 0.2928 0.062 Uiso 1 1 calc R . .
H21G H -0.1898 0.4241 0.2945 0.062 Uiso 1 1 calc R . .
H21H H -0.2885 0.4220 0.2414 0.062 Uiso 1 1 calc R . .
C212 C 0.1476(12) 0.2582(6) 0.3547(5) 0.039(3) Uani 1 1 d . . .
C213 C 0.2470(13) 0.2122(6) 0.3775(7) 0.054(4) Uani 1 1 d . . .
H21I H 0.3166 0.2384 0.3874 0.081 Uiso 1 1 calc R . .
H21J H 0.2661 0.1805 0.3444 0.081 Uiso 1 1 calc R . .
H21K H 0.2212 0.1885 0.4149 0.081 Uiso 1 1 calc R . .
C214 C 0.0405(15) 0.2199(7) 0.3320(7) 0.058(4) Uani 1 1 d . . .
H21L H 0.0644 0.1888 0.2994 0.087 Uiso 1 1 calc R . .
H21M H -0.0174 0.2506 0.3149 0.087 Uiso 1 1 calc R . .
H21N H 0.0059 0.1957 0.3671 0.087 Uiso 1 1 calc R . .
C215 C 0.1106(18) 0.3068(8) 0.4082(6) 0.070(5) Uani 1 1 d . . .
H21O H 0.0824 0.2817 0.4442 0.106 Uiso 1 1 calc R . .
H21P H 0.0479 0.3357 0.3931 0.106 Uiso 1 1 calc R . .
H21Q H 0.1783 0.3335 0.4206 0.106 Uiso 1 1 calc R . .
B1 B -0.4004(13) 0.6218(7) 0.3384(6) 0.038(3) Uani 1 1 d . . .
F11 F -0.5067(6) 0.5947(4) 0.3508(3) 0.050(2) Uani 1 1 d . . .
F12 F -0.3959(6) 0.6865(4) 0.3622(3) 0.0466(18) Uani 1 1 d . . .
F13 F -0.3102(6) 0.5858(4) 0.3640(4) 0.051(2) Uani 1 1 d . . .
F14 F -0.3821(6) 0.6255(4) 0.2721(3) 0.0464(18) Uani 1 1 d . . .
B2 B 0.5947(15) 0.3642(8) 0.0744(7) 0.048(4) Uani 1 1 d . . .
F21 F 0.6958(6) 0.3678(5) 0.0413(4) 0.068(3) Uani 1 1 d . A .
F22A F 0.5050(16) 0.3849(11) 0.0280(9) 0.058(6) Uiso 0.44(2) 1 d P A 1
F23A F 0.539(2) 0.3073(12) 0.0882(11) 0.082(8) Uiso 0.44(2) 1 d P A 1
F24A F 0.588(3) 0.3872(15) 0.1364(13) 0.095(8) Uiso 0.44(2) 1 d P A 1
F22B F 0.5060(13) 0.3425(8) 0.0436(7) 0.054(5) Uiso 0.56(2) 1 d P A 2
F23B F 0.6348(18) 0.3091(10) 0.1137(10) 0.090(7) Uiso 0.56(2) 1 d P A 2
F24B F 0.5802(12) 0.4164(7) 0.1153(6) 0.041(3) Uiso 0.56(2) 1 d P A 2
C1 C 0.6088(19) 0.2372(10) 0.2365(10) 0.094(6) Uani 1 1 d . . .
H1A H 0.5998 0.2607 0.1963 0.112 Uiso 1 1 calc R B 3
H1B H 0.5813 0.1914 0.2304 0.112 Uiso 1 1 calc R B 3
Cl1A Cl 0.5219(15) 0.2748(13) 0.2920(14) 0.126(7) Uiso 0.48(4) 1 d P C 3
Cl1B Cl 0.5294(9) 0.2955(7) 0.2675(7) 0.079(5) Uiso 0.52(4) 1 d P C 4
Cl2 Cl 0.7576(4) 0.2358(3) 0.2570(4) 0.115(2) Uani 1 1 d . C .

loop_
_atom_site_aniso_label
_atom_site_aniso_U_11
_atom_site_aniso_U_22
_atom_site_aniso_U_33
_atom_site_aniso_U_23
_atom_site_aniso_U_13
_atom_site_aniso_U_12
Ir1 0.02206(18) 0.0284(2) 0.02788(18) -0.00319(17) 0.00121(17) -0.0020(2)
S1 0.0163(11) 0.0308(15) 0.0319(14) -0.0071(12) -0.0013(10) -0.0009(10)
S2 0.0259(12) 0.0386(17) 0.0304(13) 0.0020(11) -0.0006(11) 0.0006(11)
N1 0.024(4) 0.025(5) 0.021(4) -0.003(3) 0.000(3) -0.004(3)
C11 0.028(6) 0.045(7) 0.030(6) -0.006(5) 0.005(5) 0.002(5)
C12 0.016(5) 0.034(7) 0.033(5) -0.016(5) 0.005(4) -0.007(4)
C13 0.036(6) 0.043(7) 0.046(7) -0.005(6) 0.005(6) 0.002(6)
C14 0.044(7) 0.037(7) 0.034(6) -0.012(5) 0.000(5) -0.008(6)
C15 0.038(6) 0.040(6) 0.028(5) -0.008(5) -0.003(6) -0.013(6)
C16 0.036(6) 0.043(6) 0.024(5) 0.003(5) 0.005(4) -0.009(5)
C17 0.056(7) 0.030(6) 0.026(5) 0.005(5) 0.004(5) 0.003(5)
C18 0.023(5) 0.034(6) 0.036(5) -0.011(6) -0.009(4) -0.009(5)
C19 0.028(5) 0.042(6) 0.046(7) -0.002(5) -0.015(6) 0.001(5)
C110 0.048(8) 0.056(8) 0.046(7) 0.000(6) -0.006(6) -0.042(7)
C111 0.047(7) 0.036(7) 0.057(8) -0.030(6) -0.004(6) 0.002(6)
C112 0.046(7) 0.040(7) 0.037(6) 0.005(5) 0.007(6) -0.003(6)
C113 0.084(12) 0.038(7) 0.052(8) 0.011(6) 0.015(8) -0.017(7)
C114 0.042(7) 0.071(10) 0.040(7) 0.013(7) 0.005(6) -0.008(7)
C115 0.038(7) 0.073(9) 0.025(5) 0.004(6) -0.006(5) 0.008(6)
Ir2 0.02865(19) 0.0256(2) 0.02910(19) -0.00353(17) -0.0013(2) -0.00029(18)
S3 0.0197(11) 0.0209(13) 0.0293(13) -0.0045(11) 0.0001(10) -0.0017(9)
S4 0.0369(15) 0.0322(15) 0.0379(15) -0.0008(12) -0.0047(12) 0.0023(12)
N2 0.025(4) 0.025(5) 0.028(4) -0.007(4) 0.006(3) -0.002(3)
C21 0.024(5) 0.027(6) 0.041(6) -0.012(5) -0.001(4) -0.006(4)
C22 0.029(5) 0.030(6) 0.028(5) -0.001(5) 0.003(4) 0.002(5)
C23 0.034(6) 0.026(5) 0.044(6) -0.009(5) -0.011(5) -0.006(5)
C24 0.044(7) 0.030(6) 0.046(7) -0.013(5) 0.008(6) 0.000(5)
C25 0.067(8) 0.027(6) 0.032(5) -0.002(5) 0.005(7) 0.011(7)
C26 0.043(7) 0.028(6) 0.024(5) -0.003(4) 0.003(4) 0.005(5)
C27 0.042(7) 0.032(7) 0.051(7) -0.004(5) 0.000(6) 0.006(6)
C28 0.025(5) 0.036(7) 0.035(5) -0.012(6) 0.008(4) -0.002(5)
C29 0.042(6) 0.027(6) 0.040(6) -0.011(5) 0.012(6) 0.006(5)
C210 0.037(6) 0.042(7) 0.046(7) -0.008(6) 0.007(6) 0.001(6)
C211 0.033(6) 0.036(7) 0.054(8) -0.006(5) 0.013(6) 0.008(5)
C212 0.061(8) 0.021(6) 0.037(6) 0.001(5) -0.012(6) -0.010(5)
C213 0.067(9) 0.030(7) 0.064(8) 0.003(6) -0.020(8) 0.003(6)
C214 0.082(10) 0.045(8) 0.048(8) 0.010(7) -0.008(7) -0.022(8)
C215 0.116(15) 0.061(9) 0.033(6) 0.011(6) 0.009(8) 0.025(10)
B1 0.039(7) 0.039(7) 0.036(6) -0.001(6) 0.006(6) -0.017(7)
F11 0.038(4) 0.077(6) 0.036(4) -0.006(4) 0.007(3) -0.025(4)
F12 0.044(4) 0.051(4) 0.045(4) -0.018(3) 0.011(3) -0.015(4)
F13 0.043(4) 0.053(5) 0.056(5) -0.004(4) 0.009(3) 0.002(4)
F14 0.057(5) 0.053(4) 0.030(3) -0.007(3) 0.007(3) -0.013(3)
B2 0.044(8) 0.051(9) 0.049(8) -0.014(7) 0.012(8) -0.007(8)
F21 0.031(4) 0.111(8) 0.062(5) -0.016(5) 0.003(4) -0.004(4)
C1 0.108(16) 0.064(11) 0.108(15) -0.004(11) -0.028(13) -0.005(11)
Cl2 0.062(3) 0.115(4) 0.167(6) 0.038(5) -0.008(4) 0.000(3)

loop_
_atom_type_symbol
_atom_type_description
_atom_type_scat_dispersion_real
_atom_type_scat_dispersion_imag
_atom_type_scat_source
C C 0.0033 0.0016 'International Tables Vol C Tables 4.2.6.8 and 6.1.1.4'
H H 0.0000 0.0000 'International Tables Vol C Tables 4.2.6.8 and 6.1.1.4'
N N 0.0061 0.0033 'International Tables Vol C Tables 4.2.6.8 and 6.1.1.4'
S S 0.1246 0.1234 'International Tables Vol C Tables 4.2.6.8 and 6.1.1.4'
Cl Cl 0.1484 0.1585 'International Tables Vol C Tables 4.2.6.8 and 6.1.1.4'
Ir Ir -1.4442 7.9887 'International Tables Vol C Tables 4.2.6.8 and 6.1.1.4'
B B 0.0013 0.0007 'International Tables Vol C Tables 4.2.6.8 and 6.1.1.4'
F F 0.0171 0.0103 'International Tables Vol C Tables 4.2.6.8 and 6.1.1.4'

loop_
_geom_angle_atom_site_label_1
_geom_angle_atom_site_label_2
_geom_angle_atom_site_label_3
_geom_angle
_geom_angle_site_symmetry_1
_geom_angle_site_symmetry_3
_geom_angle_publ_flag
N1 Ir1 S1 82.3(2) . . ?
N1 Ir1 S2 84.1(2) . . ?
S1 Ir1 S2 165.98(10) . . ?
N1 Ir1 S3 95.6(2) . . ?
S1 Ir1 S3 78.80(8) . . ?
S2 Ir1 S3 99.53(9) . . ?
C11 S1 C18 104.5(5) . . ?
C11 S1 Ir1 97.1(4) . . ?
C18 S1 Ir1 119.7(4) . . ?
C11 S1 Ir2 115.3(4) . . ?
C18 S1 Ir2 118.0(4) . . ?
Ir1 S1 Ir2 100.80(9) . . ?
C17 S2 C112 103.9(6) . . ?
C17 S2 Ir1 99.1(4) . . ?
C112 S2 Ir1 113.2(4) . . ?
C12 N1 C16 121.1(9) . . ?
C12 N1 Ir1 119.1(6) . . ?
C16 N1 Ir1 119.7(7) . . ?
C12 C11 S1 110.3(7) . . ?
C12 C11 H11A 109.6 . . ?
S1 C11 H11A 109.6 . . ?
C12 C11 H11B 109.6 . . ?
S1 C11 H11B 109.6 . . ?
H11A C11 H11B 108.1 . . ?
N1 C12 C13 120.2(10) . . ?
N1 C12 C11 117.2(9) . . ?
C13 C12 C11 122.6(10) . . ?
C14 C13 C12 119.1(12) . . ?
C14 C13 H13 120.4 . . ?
C12 C13 H13 120.4 . . ?
C13 C14 C15 119.4(11) . . ?
C13 C14 H14 120.3 . . ?
C15 C14 H14 120.3 . . ?
C16 C15 C14 119.4(10) . . ?
C16 C15 H15 120.3 . . ?
C14 C15 H15 120.3 . . ?
N1 C16 C15 120.5(11) . . ?
N1 C16 C17 118.1(10) . . ?
C15 C16 C17 121.3(10) . . ?
C16 C17 S2 112.9(9) . . ?
C16 C17 H17A 109.0 . . ?
S2 C17 H17A 109.0 . . ?
C16 C17 H17B 109.0 . . ?
S2 C17 H17B 109.0 . . ?
H17A C17 H17B 107.8 . . ?
C111 C18 C19 112.9(10) . . ?
C111 C18 C110 110.9(12) . . ?
C19 C18 C110 110.0(10) . . ?
C111 C18 S1 104.9(7) . . ?
C19 C18 S1 107.9(9) . . ?
C110 C18 S1 110.1(7) . . ?
C18 C19 H19A 109.5 . . ?
C18 C19 H19B 109.5 . . ?
H19A C19 H19B 109.5 . . ?
C18 C19 H19C 109.5 . . ?
H19A C19 H19C 109.5 . . ?
H19B C19 H19C 109.5 . . ?
C18 C110 H11C 109.5 . . ?
C18 C110 H11D 109.5 . . ?
H11C C110 H11D 109.5 . . ?
C18 C110 H11E 109.5 . . ?
H11C C110 H11E 109.5 . . ?
H11D C110 H11E 109.5 . . ?
C18 C111 H11F 109.5 . . ?
C18 C111 H11G 109.5 . . ?
H11F C111 H11G 109.5 . . ?
C18 C111 H11H 109.5 . . ?
H11F C111 H11H 109.5 . . ?
H11G C111 H11H 109.5 . . ?
C113 C112 C114 112.0(12) . . ?
C113 C112 C115 111.9(12) . . ?
C114 C112 C115 108.9(10) . . ?
C113 C112 S2 105.7(9) . . ?
C114 C112 S2 111.7(9) . . ?
C115 C112 S2 106.6(9) . . ?
C112 C113 H11I 109.5 . . ?
C112 C113 H11J 109.5 . . ?
H11I C113 H11J 109.5 . . ?
C112 C113 H11K 109.5 . . ?
H11I C113 H11K 109.5 . . ?
H11J C113 H11K 109.5 . . ?
C112 C114 H11L 109.5 . . ?
C112 C114 H11M 109.5 . . ?
H11L C114 H11M 109.5 . . ?
C112 C114 H11N 109.5 . . ?
H11L C114 H11N 109.5 . . ?
H11M C114 H11N 109.5 . . ?
C112 C115 H11O 109.5 . . ?
C112 C115 H11P 109.5 . . ?
H11O C115 H11P 109.5 . . ?
C112 C115 H11Q 109.5 . . ?
H11O C115 H11Q 109.5 . . ?
H11P C115 H11Q 109.5 . . ?
N2 Ir2 S3 82.1(2) . . ?
N2 Ir2 S4 84.6(3) . . ?
S3 Ir2 S4 166.32(10) . . ?
N2 Ir2 S1 96.8(2) . . ?
S3 Ir2 S1 78.62(8) . . ?
S4 Ir2 S1 99.91(10) . . ?
C21 S3 C28 103.1(5) . . ?
C21 S3 Ir2 98.0(4) . . ?
C28 S3 Ir2 119.4(4) . . ?
C21 S3 Ir1 116.0(4) . . ?
C28 S3 Ir1 118.0(4) . . ?
Ir2 S3 Ir1 101.11(10) . . ?
C27 S4 C212 102.0(6) . . ?
C27 S4 Ir2 97.8(4) . . ?
C212 S4 Ir2 114.2(4) . . ?
C22 N2 C26 120.8(9) . . ?
C22 N2 Ir2 120.1(7) . . ?
C26 N2 Ir2 118.9(7) . . ?
C22 C21 S3 111.2(7) . . ?
C22 C21 H21A 109.4 . . ?
S3 C21 H21A 109.4 . . ?
C22 C21 H21B 109.4 . . ?
S3 C21 H21B 109.4 . . ?
H21A C21 H21B 108.0 . . ?
N2 C22 C23 120.8(10) . . ?
N2 C22 C21 116.4(9) . . ?
C23 C22 C21 122.7(10) . . ?
C22 C23 C24 119.6(10) . . ?
C22 C23 H23 120.2 . . ?
C24 C23 H23 120.2 . . ?
C25 C24 C23 118.6(11) . . ?
C25 C24 H24 120.7 . . ?
C23 C24 H24 120.7 . . ?
C24 C25 C26 122.5(11) . . ?
C24 C25 H25 118.7 . . ?
C26 C25 H25 118.7 . . ?
N2 C26 C25 117.5(10) . . ?
N2 C26 C27 117.4(10) . . ?
C25 C26 C27 125.0(11) . . ?
C26 C27 S4 114.4(9) . . ?
C26 C27 H27A 108.7 . . ?
S4 C27 H27A 108.7 . . ?
C26 C27 H27B 108.7 . . ?
S4 C27 H27B 108.7 . . ?
H27A C27 H27B 107.6 . . ?
C210 C28 C29 110.3(11) . . ?
C210 C28 C211 112.2(9) . . ?
C29 C28 C211 111.9(9) . . ?
C210 C28 S3 108.1(7) . . ?
C29 C28 S3 103.8(7) . . ?
C211 C28 S3 110.0(9) . . ?
C28 C29 H29A 109.5 . . ?
C28 C29 H29B 109.5 . . ?
H29A C29 H29B 109.5 . . ?
C28 C29 H29C 109.5 . . ?
H29A C29 H29C 109.5 . . ?
H29B C29 H29C 109.5 . . ?
C28 C210 H21C 109.5 . . ?
C28 C210 H21D 109.5 . . ?
H21C C210 H21D 109.5 . . ?
C28 C210 H21E 109.5 . . ?
H21C C210 H21E 109.5 . . ?
H21D C210 H21E 109.5 . . ?
C28 C211 H21F 109.5 . . ?
C28 C211 H21G 109.5 . . ?
H21F C211 H21G 109.5 . . ?
C28 C211 H21H 109.5 . . ?
H21F C211 H21H 109.5 . . ?
H21G C211 H21H 109.5 . . ?
C214 C212 C213 112.2(10) . . ?
C214 C212 C215 109.7(13) . . ?
C213 C212 C215 110.4(11) . . ?
C214 C212 S4 114.0(8) . . ?
C213 C212 S4 106.5(9) . . ?
C215 C212 S4 103.7(8) . . ?
C212 C213 H21I 109.5 . . ?
C212 C213 H21J 109.5 . . ?
H21I C213 H21J 109.5 . . ?
C212 C213 H21K 109.5 . . ?
H21I C213 H21K 109.5 . . ?
H21J C213 H21K 109.5 . . ?
C212 C214 H21L 109.5 . . ?
C212 C214 H21M 109.5 . . ?
H21L C214 H21M 109.5 . . ?
C212 C214 H21N 109.5 . . ?
H21L C214 H21N 109.5 . . ?
H21M C214 H21N 109.5 . . ?
C212 C215 H21O 109.5 . . ?
C212 C215 H21P 109.5 . . ?
H21O C215 H21P 109.5 . . ?
C212 C215 H21Q 109.5 . . ?
H21O C215 H21Q 109.5 . . ?
H21P C215 H21Q 109.5 . . ?
F11 B1 F13 111.9(10) . . ?
F11 B1 F12 110.0(11) . . ?
F13 B1 F12 109.0(10) . . ?
F11 B1 F14 110.1(10) . . ?
F13 B1 F14 108.1(11) . . ?
F12 B1 F14 107.6(10) . . ?
F22B B2 F23A 56.4(14) . . ?
F22B B2 F21 114.9(13) . . ?
F23A B2 F21 124.1(16) . . ?
F22B B2 F24B 119.5(15) . . ?
F23A B2 F24B 117.4(16) . . ?
F21 B2 F24B 113.0(13) . . ?
F22B B2 F24A 123.8(19) . . ?
F23A B2 F24A 93.1(19) . . ?
F21 B2 F24A 121.2(18) . . ?
F24B B2 F24A 31.2(12) . . ?
F22B B2 F23B 106.0(15) . . ?
F23A B2 F23B 51.1(13) . . ?
F21 B2 F23B 94.3(14) . . ?
F24B B2 F23B 105.0(14) . . ?
F24A B2 F23B 74.4(17) . . ?
F22B B2 F22A 38.1(10) . . ?
F23A B2 F22A 93.6(17) . . ?
F21 B2 F22A 102.8(13) . . ?
F24B B2 F22A 97.1(14) . . ?
F24A B2 F22A 120.0(19) . . ?
F23B B2 F22A 144.1(17) . . ?
Cl1B C1 Cl1A 23.1(8) . . ?
Cl1B C1 Cl2 116.6(12) . . ?
Cl1A C1 Cl2 113.1(13) . . ?
Cl1B C1 H1A 86.9 . . ?
Cl1A C1 H1A 109.0 . . ?
Cl2 C1 H1A 109.0 . . ?
Cl1B C1 H1B 124.0 . . ?
Cl1A C1 H1B 109.0 . . ?
Cl2 C1 H1B 109.0 . . ?
H1A C1 H1B 107.8 . . ?

loop_
_geom_bond_atom_site_label_1
_geom_bond_atom_site_label_2
_geom_bond_distance
_geom_bond_site_symmetry_2
_geom_bond_publ_flag
Ir1 N1 2.121(8) . ?
Ir1 S1 2.292(3) . ?
Ir1 S2 2.301(3) . ?
Ir1 S3 2.453(3) . ?
S1 C11 1.835(11) . ?
S1 C18 1.861(10) . ?
S1 Ir2 2.462(3) . ?
S2 C17 1.835(12) . ?
S2 C112 1.860(12) . ?
N1 C12 1.345(14) . ?
N1 C16 1.351(14) . ?
C11 C12 1.490(15) . ?
C11 H11A 0.9900 . ?
C11 H11B 0.9900 . ?
C12 C13 1.392(16) . ?
C13 C14 1.383(17) . ?
C13 H13 0.9500 . ?
C14 C15 1.394(18) . ?
C14 H14 0.9500 . ?
C15 C16 1.377(16) . ?
C15 H15 0.9500 . ?
C16 C17 1.528(17) . ?
C17 H17A 0.9900 . ?
C17 H17B 0.9900 . ?
C18 C111 1.506(16) . ?
C18 C19 1.517(16) . ?
C18 C110 1.552(16) . ?
C19 H19A 0.9800 . ?
C19 H19B 0.9800 . ?
C19 H19C 0.9800 . ?
C110 H11C 0.9800 . ?
C110 H11D 0.9800 . ?
C110 H11E 0.9800 . ?
C111 H11F 0.9800 . ?
C111 H11G 0.9800 . ?
C111 H11H 0.9800 . ?
C112 C113 1.496(18) . ?
C112 C114 1.532(18) . ?
C112 C115 1.544(17) . ?
C113 H11I 0.9800 . ?
C113 H11J 0.9800 . ?
C113 H11K 0.9800 . ?
C114 H11L 0.9800 . ?
C114 H11M 0.9800 . ?
C114 H11N 0.9800 . ?
C115 H11O 0.9800 . ?
C115 H11P 0.9800 . ?
C115 H11Q 0.9800 . ?
Ir2 N2 2.119(8) . ?
Ir2 S3 2.291(3) . ?
Ir2 S4 2.299(3) . ?
S3 C21 1.810(10) . ?
S3 C28 1.871(11) . ?
S4 C27 1.838(13) . ?
S4 C212 1.862(12) . ?
N2 C22 1.334(14) . ?
N2 C26 1.371(14) . ?
C21 C22 1.526(15) . ?
C21 H21A 0.9900 . ?
C21 H21B 0.9900 . ?
C22 C23 1.372(15) . ?
C23 C24 1.394(16) . ?
C23 H23 0.9500 . ?
C24 C25 1.317(18) . ?
C24 H24 0.9500 . ?
C25 C26 1.401(15) . ?
C25 H25 0.9500 . ?
C26 C27 1.489(17) . ?
C27 H27A 0.9900 . ?
C27 H27B 0.9900 . ?
C28 C210 1.483(17) . ?
C28 C29 1.523(16) . ?
C28 C211 1.536(16) . ?
C29 H29A 0.9800 . ?
C29 H29B 0.9800 . ?
C29 H29C 0.9800 . ?
C210 H21C 0.9800 . ?
C210 H21D 0.9800 . ?
C210 H21E 0.9800 . ?
C211 H21F 0.9800 . ?
C211 H21G 0.9800 . ?
C211 H21H 0.9800 . ?
C212 C214 1.529(18) . ?
C212 C213 1.549(18) . ?
C212 C215 1.570(18) . ?
C213 H21I 0.9800 . ?
C213 H21J 0.9800 . ?
C213 H21K 0.9800 . ?
C214 H21L 0.9800 . ?
C214 H21M 0.9800 . ?
C214 H21N 0.9800 . ?
C215 H21O 0.9800 . ?
C215 H21P 0.9800 . ?
C215 H21Q 0.9800 . ?
B1 F11 1.358(15) . ?
B1 F13 1.377(17) . ?
B1 F12 1.410(15) . ?
B1 F14 1.436(14) . ?
B2 F22B 1.29(2) . ?
B2 F23A 1.35(3) . ?
B2 F21 1.355(18) . ?
B2 F24B 1.385(18) . ?
B2 F24A 1.41(3) . ?
B2 F23B 1.47(3) . ?
B2 F22A 1.49(3) . ?
C1 Cl1B 1.63(2) . ?
C1 Cl1A 1.72(3) . ?
C1 Cl2 1.75(2) . ?
C1 H1A 0.9900 . ?
C1 H1B 0.9900 . ?

loop_
_geom_torsion_atom_site_label_1
_geom_torsion_atom_site_label_2
_geom_torsion_atom_site_label_3
_geom_torsion_atom_site_label_4
_geom_torsion
_geom_torsion_site_symmetry_1
_geom_torsion_site_symmetry_2
_geom_torsion_site_symmetry_3
_geom_torsion_site_symmetry_4
_geom_torsion_publ_flag
N1 Ir1 S1 C11 26.2(4) . . . . ?
S2 Ir1 S1 C11 39.1(6) . . . . ?
S3 Ir1 S1 C11 123.6(4) . . . . ?
N1 Ir1 S1 C18 137.4(5) . . . . ?
S2 Ir1 S1 C18 150.3(5) . . . . ?
S3 Ir1 S1 C18 -125.3(4) . . . . ?
N1 Ir1 S1 Ir2 -91.3(2) . . . . ?
S2 Ir1 S1 Ir2 -78.5(4) . . . . ?
S3 Ir1 S1 Ir2 6.00(8) . . . . ?
N1 Ir1 S2 C17 18.4(5) . . . . ?
S1 Ir1 S2 C17 5.5(6) . . . . ?
S3 Ir1 S2 C17 -76.4(4) . . . . ?
N1 Ir1 S2 C112 -91.1(5) . . . . ?
S1 Ir1 S2 C112 -104.0(6) . . . . ?
S3 Ir1 S2 C112 174.1(5) . . . . ?
S1 Ir1 N1 C12 -15.5(7) . . . . ?
S2 Ir1 N1 C12 167.6(7) . . . . ?
S3 Ir1 N1 C12 -93.4(7) . . . . ?
S1 Ir1 N1 C16 164.6(7) . . . . ?
S2 Ir1 N1 C16 -12.3(7) . . . . ?
S3 Ir1 N1 C16 86.7(7) . . . . ?
C18 S1 C11 C12 -161.5(8) . . . . ?
Ir1 S1 C11 C12 -38.3(8) . . . . ?
Ir2 S1 C11 C12 67.3(9) . . . . ?
C16 N1 C12 C13 -5.8(15) . . . . ?
Ir1 N1 C12 C13 174.3(8) . . . . ?
C16 N1 C12 C11 172.7(9) . . . . ?
Ir1 N1 C12 C11 -7.2(12) . . . . ?
S1 C11 C12 N1 32.9(12) . . . . ?
S1 C11 C12 C13 -148.6(10) . . . . ?
N1 C12 C13 C14 6.3(17) . . . . ?
C11 C12 C13 C14 -172.2(11) . . . . ?
C12 C13 C14 C15 -3.4(17) . . . . ?
C13 C14 C15 C16 0.1(17) . . . . ?
C12 N1 C16 C15 2.4(15) . . . . ?
Ir1 N1 C16 C15 -177.7(8) . . . . ?
C12 N1 C16 C17 178.2(9) . . . . ?
Ir1 N1 C16 C17 -1.9(12) . . . . ?
C14 C15 C16 N1 0.5(16) . . . . ?
C14 C15 C16 C17 -175.1(10) . . . . ?
N1 C16 C17 S2 20.1(12) . . . . ?
C15 C16 C17 S2 -164.2(9) . . . . ?
C112 S2 C17 C16 91.6(8) . . . . ?
Ir1 S2 C17 C16 -25.2(8) . . . . ?
C11 S1 C18 C111 176.1(9) . . . . ?
Ir1 S1 C18 C111 68.9(9) . . . . ?
Ir2 S1 C18 C111 -54.3(10) . . . . ?
C11 S1 C18 C19 -63.3(9) . . . . ?
Ir1 S1 C18 C19 -170.5(6) . . . . ?
Ir2 S1 C18 C19 66.3(8) . . . . ?
C11 S1 C18 C110 56.7(10) . . . . ?
Ir1 S1 C18 C110 -50.4(10) . . . . ?
Ir2 S1 C18 C110 -173.7(8) . . . . ?
C17 S2 C112 C113 -171.2(10) . . . . ?
Ir1 S2 C112 C113 -64.7(10) . . . . ?
C17 S2 C112 C114 -49.2(10) . . . . ?
Ir1 S2 C112 C114 57.3(9) . . . . ?
C17 S2 C112 C115 69.6(10) . . . . ?
Ir1 S2 C112 C115 176.1(7) . . . . ?
C11 S1 Ir2 N2 -29.3(5) . . . . ?
C18 S1 Ir2 N2 -153.7(5) . . . . ?
Ir1 S1 Ir2 N2 74.0(3) . . . . ?
C11 S1 Ir2 S3 -109.7(4) . . . . ?
C18 S1 Ir2 S3 125.9(5) . . . . ?
Ir1 S1 Ir2 S3 -6.42(8) . . . . ?
C11 S1 Ir2 S4 56.4(4) . . . . ?
C18 S1 Ir2 S4 -68.0(5) . . . . ?
Ir1 S1 Ir2 S4 159.73(10) . . . . ?
N2 Ir2 S3 C21 26.1(4) . . . . ?
S4 Ir2 S3 C21 39.5(6) . . . . ?
S1 Ir2 S3 C21 124.6(4) . . . . ?
N2 Ir2 S3 C28 136.1(5) . . . . ?
S4 Ir2 S3 C28 149.5(6) . . . . ?
S1 Ir2 S3 C28 -125.3(5) . . . . ?
N2 Ir2 S3 Ir1 -92.6(2) . . . . ?
S4 Ir2 S3 Ir1 -79.1(4) . . . . ?
S1 Ir2 S3 Ir1 6.01(8) . . . . ?
N1 Ir1 S3 C21 -30.2(5) . . . . ?
S1 Ir1 S3 C21 -111.1(4) . . . . ?
S2 Ir1 S3 C21 54.7(4) . . . . ?
N1 Ir1 S3 C28 -153.3(4) . . . . ?
S1 Ir1 S3 C28 125.8(4) . . . . ?
S2 Ir1 S3 C28 -68.4(4) . . . . ?
N1 Ir1 S3 Ir2 74.5(2) . . . . ?
S1 Ir1 S3 Ir2 -6.45(8) . . . . ?
S2 Ir1 S3 Ir2 159.40(10) . . . . ?
N2 Ir2 S4 C27 17.8(5) . . . . ?
S3 Ir2 S4 C27 4.5(7) . . . . ?
S1 Ir2 S4 C27 -78.1(5) . . . . ?
N2 Ir2 S4 C212 -89.1(5) . . . . ?
S3 Ir2 S4 C212 -102.5(6) . . . . ?
S1 Ir2 S4 C212 175.0(4) . . . . ?
S3 Ir2 N2 C22 -18.0(7) . . . . ?
S4 Ir2 N2 C22 165.2(8) . . . . ?
S1 Ir2 N2 C22 -95.5(8) . . . . ?
S3 Ir2 N2 C26 166.9(8) . . . . ?
S4 Ir2 N2 C26 -9.9(7) . . . . ?
S1 Ir2 N2 C26 89.4(7) . . . . ?
C28 S3 C21 C22 -158.3(8) . . . . ?
Ir2 S3 C21 C22 -35.5(8) . . . . ?
Ir1 S3 C21 C22 71.1(8) . . . . ?
C26 N2 C22 C23 -4.0(15) . . . . ?
Ir2 N2 C22 C23 -179.0(8) . . . . ?
C26 N2 C22 C21 173.4(9) . . . . ?
Ir2 N2 C22 C21 -1.7(12) . . . . ?
S3 C21 C22 N2 27.4(12) . . . . ?
S3 C21 C22 C23 -155.3(9) . . . . ?
N2 C22 C23 C24 3.1(17) . . . . ?
C21 C22 C23 C24 -174.1(11) . . . . ?
C22 C23 C24 C25 1.3(18) . . . . ?
C23 C24 C25 C26 -4.8(19) . . . . ?
C22 N2 C26 C25 0.6(15) . . . . ?
Ir2 N2 C26 C25 175.6(8) . . . . ?
C22 N2 C26 C27 178.9(10) . . . . ?
Ir2 N2 C26 C27 -6.1(13) . . . . ?
C24 C25 C26 N2 4.0(18) . . . . ?
C24 C25 C26 C27 -174.2(12) . . . . ?
N2 C26 C27 S4 24.1(14) . . . . ?
C25 C26 C27 S4 -157.7(10) . . . . ?
C212 S4 C27 C26 89.7(10) . . . . ?
Ir2 S4 C27 C26 -27.1(10) . . . . ?
C21 S3 C28 C210 -74.1(9) . . . . ?
Ir2 S3 C28 C210 178.8(7) . . . . ?
Ir1 S3 C28 C210 55.3(9) . . . . ?
C21 S3 C28 C29 168.7(8) . . . . ?
Ir2 S3 C28 C29 61.6(9) . . . . ?
Ir1 S3 C28 C29 -61.9(8) . . . . ?
C21 S3 C28 C211 48.8(9) . . . . ?
Ir2 S3 C28 C211 -58.3(9) . . . . ?
Ir1 S3 C28 C211 178.2(6) . . . . ?
C27 S4 C212 C214 -49.4(11) . . . . ?
Ir2 S4 C212 C214 55.0(11) . . . . ?
C27 S4 C212 C213 74.9(9) . . . . ?
Ir2 S4 C212 C213 179.2(7) . . . . ?
C27 S4 C212 C215 -168.6(10) . . . . ?
Ir2 S4 C212 C215 -64.3(10) . . . . ?
